data_1569515
loop_
_publ_author_name
'Deziel, Anthony P.'
'Gahlawat, Sahil'
'Hazari, Nilay'
'Hopmann, Kathrin H.'
'Mercado, Brandon Q.'

_publ_section_title
;
 Comparative study of CO<sub>2</sub> insertion into pincer supported
 palladium alkyl and aryl complexes.
;
_journal_issue 30
_journal_name_full 'Chemical science'
_journal_page_first 8164
_journal_page_last 8179
_journal_paper_doi 10.1039/d3sc01459b
_journal_volume 14
_journal_year 2023
_chemical_formula_moiety 'C27 H51 B N2 P2 Pd'
_chemical_formula_sum 'C27 H51 B N2 P2 Pd'
_chemical_formula_weight 582.84
_space_group_crystal_system triclinic
_space_group_IT_number 2
_space_group_name_Hall '-P 1'
_space_group_name_H-M_alt 'P -1'
_atom_sites_solution_hydrogens geom
_atom_sites_solution_primary SHELXT
_atom_sites_solution_secondary difmap
_audit_creation_date 2023-02-20
_audit_creation_method
;
Olex2 1.5
(compiled 2021.12.09 svn.r5202d8cf for OlexSys, GUI svn.r6439)
;
_audit_update_record
;
2023-02-21 deposited with the CCDC.	2023-07-03 downloaded from the CCDC.
;
_cell_angle_alpha 104.2180(10)
_cell_angle_beta 94.7470(10)
_cell_angle_gamma 100.4430(10)
_cell_formula_units_Z 2
_cell_length_a 7.85480(10)
_cell_length_b 11.08790(10)
_cell_length_c 17.8239(2)
_cell_measurement_reflns_used 10726
_cell_measurement_temperature 93.15
_cell_measurement_theta_max 77.7390
_cell_measurement_theta_min 2.5770
_cell_volume 1466.62(3)
_computing_cell_refinement 'CrysAlisPro 1.171.41.93a (Rigaku OD, 2020)'
_computing_data_collection 'CrysAlisPro 1.171.41.93a (Rigaku OD, 2020)'
_computing_data_reduction 'CrysAlisPro 1.171.41.93a (Rigaku OD, 2020)'
_computing_molecular_graphics 'Olex2 1.5 (Dolomanov et al., 2009)'
_computing_publication_material 'Olex2 1.5 (Dolomanov et al., 2009)'
_computing_structure_refinement 'SHELXL 2014/7 (Sheldrick, 2015)'
_computing_structure_solution 'SHELXT  (Sheldrick, 2015)'
_diffrn_ambient_temperature 93.15
_diffrn_detector 'Hybrid Pixel Array Detector'
_diffrn_detector_area_resol_mean 10.0000
_diffrn_detector_type 'HyPix-Arc 100'
_diffrn_measured_fraction_theta_full 0.999
_diffrn_measured_fraction_theta_max 0.999
_diffrn_measurement_details
;
List of Runs (angles in degrees, time in seconds):

  # Type    Start    End  Width  t~exp~   \w     \q     \k     \f   Frames
#--------------------------------------------------------------------------
  1  \w     38.00 109.00   0.50    0.21    --   99.22-125.00  30.00  142
  2  \w     49.00 105.00   0.50    0.21    --   99.22-125.00-150.00  112
  3  \w    -26.00  35.00   0.50    0.21    --  -47.25  19.00 -60.00  122
  4  \w    -26.00  33.00   0.50    0.21    --  -47.25  19.00   0.00  118
  5  \w    -26.00  36.00   0.50    0.21    --  -47.25  19.00  60.00  124
  6  \w     32.00  57.00   0.50    0.21    --   46.75-106.00  58.00   50
  7  \w     85.00 111.00   0.50    0.21    --  109.90-125.00 -30.00   52
  8  \w     47.00  97.00   0.50    0.21    --  109.90 -95.00-150.00  100
  9  \w     45.00 104.00   0.50    0.21    --   99.22-106.00  58.00  118
 10  \w     46.00  72.00   0.50    0.21    --  109.90-106.00  58.00   52
 11  \w     81.00 107.00   0.50    0.21    --   88.00-104.00 176.22   52
 12  \w     23.00  48.00   0.50    0.21    --   88.00-104.00 176.22   50
 13  \w     43.00  98.00   0.50    0.21    --  109.90 -77.00  90.00  110
 14  \w     36.00  67.00   0.50    0.21    --  109.90 -61.00  30.00   62
 15  \w     45.00  70.00   0.50    0.21    --  109.90 -61.00 -30.00   50
 16  \w     28.00  64.00   0.50    0.21    --   99.22 -61.00 -90.00   72
 17  \w     18.00  43.00   0.50    0.21    --   99.22 -45.00-150.00   50
 18  \w     19.00  51.00   0.50    0.21    --   99.22 -45.00-180.00   64
 19  \w     42.00  85.00   0.50    0.21    --  109.90 -77.00-120.00   86
 20  \w     33.00  58.00   0.50    0.21    --  109.90 -61.00 -60.00   50
 21  \w     24.00  50.00   0.50    0.21    --   99.22 -45.00  60.00   52
 22  \w     18.00  46.00   0.50    0.21    --   99.22 -45.00  90.00   56
 23  \w    125.00 174.00   0.50    0.21    --  109.90  45.00 -60.00   98
 24  \w    123.00 177.00   0.50    0.21    --  109.90  30.00-180.00  108
 25  \w     85.00 111.00   0.50    0.21    --  109.90  30.00-180.00   52
 26  \w    128.00 178.00   0.50    0.21    --  109.90  30.00  60.00  100
 27  \w     80.00 106.00   0.50    0.21    --  109.90  30.00  60.00   52
 28  \w    122.00 147.00   0.50    0.21    --  109.90 106.00 156.00   50
 29  \w    115.00 140.00   0.50    0.21    --   99.22 106.00 156.00   50
 30  \w     95.00 120.00   0.50    0.21    --   99.22 125.00  60.00   50
 31  \w    141.00 167.00   0.50    0.21    --   99.22 125.00  60.00   52
 32  \w    -69.00  -7.00   0.50    0.21    --  -84.11  61.00 150.00  124
 33  \w    -33.00  -2.00   0.50    0.21    --  -84.11  30.00  90.00   62
 34  \w    -34.00  -3.00   0.50    0.21    --  -84.11  30.00  60.00   62
 35  \w    -35.00 -10.00   0.50    0.21    --  -84.11  30.00 120.00   50
 36  \w    -35.00 -10.00   0.50    0.21    --  -84.11  30.00  30.00   50
 37  \w    -35.00  -1.00   0.50    0.21    --  -84.11  30.00   0.00   68
 38  \w    -32.00  -1.00   0.50    0.21    --  -84.11  30.00 -30.00   62
 39  \w    -35.00 -10.00   0.50    0.21    --  -84.11  30.00 -90.00   50
 40  \w    -33.00  -1.00   0.50    0.21    --  -84.11  30.00-150.00   64
 41  \w    -82.00 -20.00   0.50    0.21    --  -84.11 125.00-150.00  124
 42  \w    -57.00   0.00   0.50    0.21    --  -47.25 106.00 156.00  114
 43  \w    -69.00 -44.00   0.50    0.21    --  -84.11 106.00 156.00   50
 44  \w   -145.00-120.00   0.50    0.21    --  -84.11-106.00  58.00   50
 45  \w   -111.00 -85.00   0.50    0.21    --  -47.25-125.00  30.00   52
;
_diffrn_measurement_device 'four-circle diffractometer'
_diffrn_measurement_device_type 'XtaLAB Synergy, Dualflex, HyPix-Arc 100'
_diffrn_measurement_method '\w scans'
_diffrn_orient_matrix_type 'CrysAlisPro convention (1999,Acta A55,543-557)'
_diffrn_orient_matrix_UB_11 0.0260947000
_diffrn_orient_matrix_UB_12 -0.1185684000
_diffrn_orient_matrix_UB_13 0.0262532000
_diffrn_orient_matrix_UB_21 0.0324578000
_diffrn_orient_matrix_UB_22 -0.0641058000
_diffrn_orient_matrix_UB_23 -0.0830621000
_diffrn_orient_matrix_UB_31 0.1968786000
_diffrn_orient_matrix_UB_32 0.0575423000
_diffrn_orient_matrix_UB_33 0.0224912000
_diffrn_radiation_monochromator mirror
_diffrn_radiation_probe x-ray
_diffrn_radiation_type 'Cu K\a'
_diffrn_radiation_wavelength 1.54184
_diffrn_reflns_av_R_equivalents 0.0389
_diffrn_reflns_av_unetI/netI 0.0404
_diffrn_reflns_Laue_measured_fraction_full 0.999
_diffrn_reflns_Laue_measured_fraction_max 0.999
_diffrn_reflns_limit_h_max 9
_diffrn_reflns_limit_h_min -7
_diffrn_reflns_limit_k_max 13
_diffrn_reflns_limit_k_min -13
_diffrn_reflns_limit_l_max 21
_diffrn_reflns_limit_l_min -21
_diffrn_reflns_number 15470
_diffrn_reflns_point_group_measured_fraction_full 0.999
_diffrn_reflns_point_group_measured_fraction_max 0.999
_diffrn_reflns_theta_full 66.589
_diffrn_reflns_theta_max 66.589
_diffrn_reflns_theta_min 2.580
_diffrn_source 'micro-focus sealed X-ray tube'
_diffrn_source_type 'PhotonJet (Cu) X-ray Source'
_exptl_absorpt_coefficient_mu 6.247
_exptl_absorpt_correction_T_max 1.00000
_exptl_absorpt_correction_T_min 0.78450
_exptl_absorpt_correction_type multi-scan
_exptl_absorpt_process_details
;
CrysAlisPro 1.171.41.93a (Rigaku Oxford Diffraction, 2020)
Empirical absorption correction using spherical harmonics,
implemented in SCALE3 ABSPACK scaling algorithm.
;
_exptl_crystal_colour colourless
_exptl_crystal_colour_primary colourless
_exptl_crystal_density_diffrn 1.320
_exptl_crystal_description block
_exptl_crystal_F_000 616
_exptl_crystal_size_max 0.1
_exptl_crystal_size_mid 0.05
_exptl_crystal_size_min 0.02
_refine_diff_density_max 0.441
_refine_diff_density_min -0.635
_refine_diff_density_rms 0.068
_refine_ls_extinction_method none
_refine_ls_goodness_of_fit_ref 1.064
_refine_ls_hydrogen_treatment constr
_refine_ls_matrix_type full
_refine_ls_number_parameters 311
_refine_ls_number_reflns 5183
_refine_ls_number_restraints 0
_refine_ls_restrained_S_all 1.064
_refine_ls_R_factor_all 0.0273
_refine_ls_R_factor_gt 0.0249
_refine_ls_shift/su_max 0.001
_refine_ls_shift/su_mean 0.000
_refine_ls_structure_factor_coef Fsqd
_refine_ls_weighting_details 'w=1/[\s^2^(Fo^2^)+(0.0229P)^2^+0.5164P] where P=(Fo^2^+2Fc^2^)/3'
_refine_ls_weighting_scheme calc
_refine_ls_wR_factor_gt 0.0594
_refine_ls_wR_factor_ref 0.0605
_reflns_Friedel_coverage 0.000
_reflns_number_gt 4831
_reflns_number_total 5183
_reflns_threshold_expression 'I > 2\s(I)'
_cod_data_source_file d3sc01459b3.cif
_cod_data_source_block syn-23013_auto
_cod_depositor_comments 'Adding full bibliography for 1569513--1569521.cif.'
_cod_database_code 1569515
_shelx_shelxl_version_number 2014/7
_chemical_oxdiff_formula 'C H N B P Pd'
_shelx_space_group_comment
;
The symmetry employed for this shelxl refinement is uniquely defined
by the following loop, which should always be used as a source of
symmetry information in preference to the above space-group names.
They are only intended as comments.
;
_shelx_estimated_absorpt_t_max 0.885
_shelx_estimated_absorpt_t_min 0.574
_olex2_refinement_description
;
1.a Secondary CH2 refined with riding coordinates:
 C1(H1A,H1B), C2(H2A,H2B), C12(H12A,H12B), C19(H19A,H19B)
1.b Aromatic/amide H refined with riding coordinates:
 C14(H14), C15(H15), C16(H16), C17(H17)
1.c Idealised Me refined as rotating group:
 C3(H3A,H3B,H3C), C5(H5A,H5B,H5C), C6(H6A,H6B,H6C), C7(H7A,H7B,H7C), C9(H9A,
 H9B,H9C), C10(H10A,H10B,H10C), C11(H11A,H11B,H11C), C21(H21A,H21B,H21C),
 C22(H22A,H22B,H22C), C23(H23A,H23B,H23C), C25(H25A,H25B,H25C), C26(H26A,H26B,
 H26C), C27(H27A,H27B,H27C)
;
_olex2_submission_special_instructions 'No special instructions were received'
_oxdiff_exptl_absorpt_empirical_details
;
Empirical correction (ABSPACK) includes:
- Absorption correction using spherical harmonics
- Frame scaling
;
_oxdiff_exptl_absorpt_empirical_full_max 1.485
_oxdiff_exptl_absorpt_empirical_full_min 0.710

loop_
_space_group_symop_operation_xyz
'x, y, z'
'-x, -y, -z'

loop_
_atom_site_label
_atom_site_type_symbol
_atom_site_fract_x
_atom_site_fract_y
_atom_site_fract_z
_atom_site_U_iso_or_equiv
_atom_site_adp_type
_atom_site_occupancy
_atom_site_site_symmetry_order
_atom_site_calc_flag
_atom_site_refinement_flags_posn
_atom_site_refinement_flags_adp
_atom_site_refinement_flags_occupancy
_atom_site_disorder_assembly
_atom_site_disorder_group
Pd1 Pd 0.39254(2) 0.21852(2) 0.73387(2) 0.01049(6) Uani 1 1 d . . . . .
P1 P 0.52764(7) 0.20603(5) 0.85132(3) 0.01188(12) Uani 1 1 d . . . . .
P2 P 0.32804(7) 0.32252(5) 0.64077(3) 0.01161(12) Uani 1 1 d . . . . .
N1 N 0.6963(2) 0.42775(17) 0.83818(11) 0.0143(4) Uani 1 1 d . . . . .
N2 N 0.5978(2) 0.48442(17) 0.73087(10) 0.0130(4) Uani 1 1 d . . . . .
C1 C 0.2120(3) 0.0311(2) 0.69306(13) 0.0158(5) Uani 1 1 d . . . . .
H1A H 0.1834 0.0003 0.7391 0.019 Uiso 1 1 calc R U . . .
H1B H 0.1020 0.0418 0.6666 0.019 Uiso 1 1 calc R U . . .
C2 C 0.2830(3) -0.0705(2) 0.63708(13) 0.0181(5) Uani 1 1 d . . . . .
H2A H 0.2739 -0.0544 0.5848 0.022 Uiso 1 1 calc R U . . .
H2B H 0.4086 -0.0608 0.6552 0.022 Uiso 1 1 calc R U . . .
C3 C 0.1914(4) -0.2078(2) 0.62889(15) 0.0258(6) Uani 1 1 d . . . . .
H3A H 0.2096 -0.2280 0.6791 0.039 Uiso 1 1 calc R U . . .
H3B H 0.2399 -0.2654 0.5893 0.039 Uiso 1 1 calc R U . . .
H3C H 0.0660 -0.2182 0.6130 0.039 Uiso 1 1 calc R U . . .
C4 C 0.6359(3) 0.0673(2) 0.84837(13) 0.0168(5) Uani 1 1 d . . . . .
C5 C 0.7542(3) 0.0774(2) 0.92363(14) 0.0209(5) Uani 1 1 d . . . . .
H5A H 0.8362 0.1598 0.9391 0.031 Uiso 1 1 calc R U . . .
H5B H 0.8195 0.0089 0.9145 0.031 Uiso 1 1 calc R U . . .
H5C H 0.6824 0.0698 0.9653 0.031 Uiso 1 1 calc R U . . .
C6 C 0.7483(3) 0.0658(2) 0.78122(15) 0.0231(5) Uani 1 1 d . . . . .
H6A H 0.6741 0.0613 0.7332 0.035 Uiso 1 1 calc R U . . .
H6B H 0.8026 -0.0085 0.7732 0.035 Uiso 1 1 calc R U . . .
H6C H 0.8394 0.1436 0.7946 0.035 Uiso 1 1 calc R U . . .
C7 C 0.5007(3) -0.0579(2) 0.82796(15) 0.0224(5) Uani 1 1 d . . . . .
H7A H 0.4372 -0.0627 0.8726 0.034 Uiso 1 1 calc R U . . .
H7B H 0.5600 -0.1295 0.8156 0.034 Uiso 1 1 calc R U . . .
H7C H 0.4182 -0.0617 0.7827 0.034 Uiso 1 1 calc R U . . .
C8 C 0.3857(3) 0.2328(2) 0.93138(13) 0.0158(5) Uani 1 1 d . . . . .
C9 C 0.2219(3) 0.1266(2) 0.91376(15) 0.0239(5) Uani 1 1 d . . . . .
H9A H 0.1637 0.1164 0.8611 0.036 Uiso 1 1 calc R U . . .
H9B H 0.1421 0.1487 0.9519 0.036 Uiso 1 1 calc R U . . .
H9C H 0.2550 0.0468 0.9169 0.036 Uiso 1 1 calc R U . . .
C10 C 0.3248(3) 0.3563(2) 0.92864(14) 0.0239(5) Uani 1 1 d . . . . .
H10A H 0.2519 0.3774 0.9700 0.036 Uiso 1 1 calc R U . . .
H10B H 0.2568 0.3442 0.8777 0.036 Uiso 1 1 calc R U . . .
H10C H 0.4268 0.4257 0.9364 0.036 Uiso 1 1 calc R U . . .
C11 C 0.4746(3) 0.2476(3) 1.01403(14) 0.0234(5) Uani 1 1 d . . . . .
H11A H 0.4977 0.1655 1.0184 0.035 Uiso 1 1 calc R U . . .
H11B H 0.3978 0.2766 1.0522 0.035 Uiso 1 1 calc R U . . .
H11C H 0.5850 0.3102 1.0243 0.035 Uiso 1 1 calc R U . . .
C12 C 0.7172(3) 0.3464(2) 0.88896(13) 0.0156(5) Uani 1 1 d . . . . .
H12A H 0.7120 0.3909 0.9439 0.019 Uiso 1 1 calc R U . . .
H12B H 0.8300 0.3189 0.8856 0.019 Uiso 1 1 calc R U . . .
C13 C 0.7984(3) 0.5452(2) 0.83967(13) 0.0136(4) Uani 1 1 d . . . . .
C14 C 0.9404(3) 0.6224(2) 0.89176(13) 0.0159(5) Uani 1 1 d . . . . .
H14 H 0.9828 0.5989 0.9364 0.019 Uiso 1 1 calc R U . . .
C15 C 1.0188(3) 0.7355(2) 0.87648(13) 0.0187(5) Uani 1 1 d . . . . .
H15 H 1.1157 0.7899 0.9115 0.022 Uiso 1 1 calc R U . . .
C16 C 0.9584(3) 0.7708(2) 0.81095(14) 0.0187(5) Uani 1 1 d . . . . .
H16 H 1.0144 0.8487 0.8022 0.022 Uiso 1 1 calc R U . . .
C17 C 0.8170(3) 0.6934(2) 0.75795(13) 0.0165(5) Uani 1 1 d . . . . .
H17 H 0.7765 0.7172 0.7131 0.020 Uiso 1 1 calc R U . . .
C18 C 0.7369(3) 0.5806(2) 0.77253(13) 0.0135(4) Uani 1 1 d . . . . .
C19 C 0.5049(3) 0.4687(2) 0.65421(13) 0.0147(4) Uani 1 1 d . . . . .
H19A H 0.5832 0.4556 0.6135 0.018 Uiso 1 1 calc R U . . .
H19B H 0.4544 0.5437 0.6524 0.018 Uiso 1 1 calc R U . . .
C20 C 0.1272(3) 0.3900(2) 0.65739(14) 0.0190(5) Uani 1 1 d . . . . .
C21 C 0.1744(3) 0.4952(3) 0.73482(15) 0.0263(6) Uani 1 1 d . . . . .
H21A H 0.0715 0.5305 0.7476 0.039 Uiso 1 1 calc R U . . .
H21B H 0.2683 0.5628 0.7295 0.039 Uiso 1 1 calc R U . . .
H21C H 0.2136 0.4593 0.7766 0.039 Uiso 1 1 calc R U . . .
C22 C 0.0636(3) 0.4473(2) 0.59288(15) 0.0254(6) Uani 1 1 d . . . . .
H22A H 0.0163 0.3790 0.5453 0.038 Uiso 1 1 calc R U . . .
H22B H 0.1616 0.5062 0.5821 0.038 Uiso 1 1 calc R U . . .
H22C H -0.0278 0.4932 0.6100 0.038 Uiso 1 1 calc R U . . .
C23 C -0.0198(3) 0.2864(3) 0.66803(18) 0.0310(6) Uani 1 1 d . . . . .
H23A H -0.1205 0.3235 0.6824 0.047 Uiso 1 1 calc R U . . .
H23B H 0.0215 0.2504 0.7094 0.047 Uiso 1 1 calc R U . . .
H23C H -0.0542 0.2191 0.6190 0.047 Uiso 1 1 calc R U . . .
C24 C 0.3284(3) 0.2367(2) 0.53613(13) 0.0181(5) Uani 1 1 d . . . . .
C25 C 0.3448(4) 0.3207(2) 0.47867(14) 0.0255(6) Uani 1 1 d . . . . .
H25A H 0.2447 0.3621 0.4784 0.038 Uiso 1 1 calc R U . . .
H25B H 0.3471 0.2677 0.4261 0.038 Uiso 1 1 calc R U . . .
H25C H 0.4530 0.3857 0.4951 0.038 Uiso 1 1 calc R U . . .
C26 C 0.1636(3) 0.1319(2) 0.50871(14) 0.0253(6) Uani 1 1 d . . . . .
H26A H 0.1761 0.0742 0.4591 0.038 Uiso 1 1 calc R U . . .
H26B H 0.0624 0.1701 0.5014 0.038 Uiso 1 1 calc R U . . .
H26C H 0.1466 0.0842 0.5480 0.038 Uiso 1 1 calc R U . . .
C27 C 0.4904(3) 0.1768(2) 0.53722(15) 0.0246(5) Uani 1 1 d . . . . .
H27A H 0.5958 0.2442 0.5548 0.037 Uiso 1 1 calc R U . . .
H27B H 0.4965 0.1258 0.4845 0.037 Uiso 1 1 calc R U . . .
H27C H 0.4820 0.1222 0.5730 0.037 Uiso 1 1 calc R U . . .
B1 B 0.5680(3) 0.3854(2) 0.76972(15) 0.0138(5) Uani 1 1 d . . . . .

loop_
_atom_site_aniso_label
_atom_site_aniso_U_11
_atom_site_aniso_U_22
_atom_site_aniso_U_33
_atom_site_aniso_U_23
_atom_site_aniso_U_13
_atom_site_aniso_U_12
Pd1 0.01242(9) 0.00954(9) 0.00984(9) 0.00395(6) 0.00066(6) 0.00159(6)
P1 0.0128(3) 0.0129(3) 0.0109(3) 0.0057(2) 0.0007(2) 0.0019(2)
P2 0.0138(3) 0.0105(3) 0.0107(3) 0.0042(2) 0.0004(2) 0.0018(2)
N1 0.0148(9) 0.0137(9) 0.0143(9) 0.0072(8) -0.0009(7) -0.0008(7)
N2 0.0145(9) 0.0115(9) 0.0121(9) 0.0045(7) -0.0018(7) -0.0002(7)
C1 0.0180(11) 0.0143(11) 0.0143(11) 0.0044(9) -0.0007(9) 0.0019(9)
C2 0.0260(13) 0.0118(11) 0.0152(11) 0.0036(9) 0.0012(9) 0.0011(9)
C3 0.0398(15) 0.0146(12) 0.0200(13) 0.0042(10) -0.0003(11) 0.0006(11)
C4 0.0172(11) 0.0195(12) 0.0170(12) 0.0092(9) 0.0025(9) 0.0063(9)
C5 0.0190(12) 0.0250(13) 0.0220(13) 0.0124(10) -0.0010(10) 0.0059(10)
C6 0.0234(13) 0.0263(14) 0.0240(13) 0.0100(11) 0.0060(10) 0.0108(10)
C7 0.0237(13) 0.0171(12) 0.0274(13) 0.0092(10) -0.0009(10) 0.0046(10)
C8 0.0164(11) 0.0191(12) 0.0129(11) 0.0059(9) 0.0026(9) 0.0037(9)
C9 0.0189(12) 0.0304(14) 0.0210(13) 0.0056(11) 0.0077(10) 0.0006(10)
C10 0.0310(14) 0.0272(14) 0.0186(12) 0.0067(10) 0.0100(10) 0.0148(11)
C11 0.0248(13) 0.0335(14) 0.0138(12) 0.0091(10) 0.0037(10) 0.0066(11)
C12 0.0170(11) 0.0169(12) 0.0127(11) 0.0064(9) -0.0012(9) 0.0008(9)
C13 0.0154(11) 0.0127(11) 0.0133(11) 0.0041(9) 0.0046(9) 0.0024(9)
C14 0.0166(11) 0.0182(12) 0.0119(11) 0.0029(9) 0.0021(9) 0.0025(9)
C15 0.0160(11) 0.0185(12) 0.0156(11) -0.0012(9) 0.0002(9) -0.0027(9)
C16 0.0210(12) 0.0124(11) 0.0219(12) 0.0049(9) 0.0042(10) 0.0005(9)
C17 0.0183(12) 0.0151(11) 0.0170(12) 0.0054(9) 0.0033(9) 0.0041(9)
C18 0.0145(11) 0.0122(11) 0.0127(11) 0.0010(9) 0.0023(8) 0.0030(8)
C19 0.0183(11) 0.0145(11) 0.0115(11) 0.0053(9) 0.0008(9) 0.0020(9)
C20 0.0166(12) 0.0205(12) 0.0234(12) 0.0095(10) 0.0037(10) 0.0076(9)
C21 0.0322(14) 0.0302(14) 0.0229(13) 0.0082(11) 0.0108(11) 0.0184(11)
C22 0.0273(13) 0.0222(13) 0.0280(14) 0.0091(11) -0.0042(11) 0.0085(10)
C23 0.0191(13) 0.0308(15) 0.0524(18) 0.0225(13) 0.0118(12) 0.0098(11)
C24 0.0293(13) 0.0141(11) 0.0096(11) 0.0037(9) 0.0017(9) 0.0006(9)
C25 0.0403(15) 0.0222(13) 0.0123(12) 0.0081(10) 0.0005(10) -0.0015(11)
C26 0.0375(15) 0.0172(12) 0.0170(12) 0.0058(10) -0.0044(11) -0.0034(11)
C27 0.0360(15) 0.0187(13) 0.0202(13) 0.0032(10) 0.0133(11) 0.0070(11)
B1 0.0152(12) 0.0131(12) 0.0136(12) 0.0043(10) 0.0031(10) 0.0030(10)

loop_
_atom_type_symbol
_atom_type_description
_atom_type_scat_dispersion_real
_atom_type_scat_dispersion_imag
_atom_type_scat_source
C C 0.0181 0.0091 'International Tables Vol C Tables 4.2.6.8 and 6.1.1.4'
H H 0.0000 0.0000 'International Tables Vol C Tables 4.2.6.8 and 6.1.1.4'
B B 0.0090 0.0039 'International Tables Vol C Tables 4.2.6.8 and 6.1.1.4'
N N 0.0311 0.0180 'International Tables Vol C Tables 4.2.6.8 and 6.1.1.4'
P P 0.2955 0.4335 'International Tables Vol C Tables 4.2.6.8 and 6.1.1.4'
Pd Pd 0.1215 3.9337 'International Tables Vol C Tables 4.2.6.8 and 6.1.1.4'

loop_
_geom_angle_atom_site_label_1
_geom_angle_atom_site_label_2
_geom_angle_atom_site_label_3
_geom_angle
_geom_angle_site_symmetry_1
_geom_angle_site_symmetry_3
_geom_angle_publ_flag
P2 Pd1 P1 154.23(2) . . ?
C1 Pd1 P1 101.54(6) . . ?
C1 Pd1 P2 103.95(6) . . ?
B1 Pd1 P1 77.67(7) . . ?
B1 Pd1 P2 77.07(7) . . ?
B1 Pd1 C1 177.01(9) . . ?
C4 P1 Pd1 116.91(7) . . ?
C4 P1 C8 113.29(10) . . ?
C4 P1 C12 102.28(10) . . ?
C8 P1 Pd1 112.14(7) . . ?
C8 P1 C12 101.57(10) . . ?
C12 P1 Pd1 108.84(7) . . ?
C19 P2 Pd1 108.99(7) . . ?
C20 P2 Pd1 111.39(8) . . ?
C20 P2 C19 103.02(11) . . ?
C24 P2 Pd1 117.05(7) . . ?
C24 P2 C19 101.97(10) . . ?
C24 P2 C20 112.92(11) . . ?
C13 N1 C12 129.08(18) . . ?
C13 N1 B1 109.55(18) . . ?
B1 N1 C12 121.01(18) . . ?
C18 N2 C19 128.78(18) . . ?
C18 N2 B1 109.95(18) . . ?
B1 N2 C19 120.74(18) . . ?
Pd1 C1 H1A 108.6 . . ?
Pd1 C1 H1B 108.6 . . ?
H1A C1 H1B 107.6 . . ?
C2 C1 Pd1 114.49(15) . . ?
C2 C1 H1A 108.6 . . ?
C2 C1 H1B 108.6 . . ?
C1 C2 H2A 108.4 . . ?
C1 C2 H2B 108.4 . . ?
H2A C2 H2B 107.5 . . ?
C3 C2 C1 115.3(2) . . ?
C3 C2 H2A 108.4 . . ?
C3 C2 H2B 108.4 . . ?
C2 C3 H3A 109.5 . . ?
C2 C3 H3B 109.5 . . ?
C2 C3 H3C 109.5 . . ?
H3A C3 H3B 109.5 . . ?
H3A C3 H3C 109.5 . . ?
H3B C3 H3C 109.5 . . ?
C5 C4 P1 114.73(17) . . ?
C5 C4 C6 108.95(19) . . ?
C6 C4 P1 104.43(15) . . ?
C7 C4 P1 111.10(15) . . ?
C7 C4 C5 108.92(19) . . ?
C7 C4 C6 108.5(2) . . ?
C4 C5 H5A 109.5 . . ?
C4 C5 H5B 109.5 . . ?
C4 C5 H5C 109.5 . . ?
H5A C5 H5B 109.5 . . ?
H5A C5 H5C 109.5 . . ?
H5B C5 H5C 109.5 . . ?
C4 C6 H6A 109.5 . . ?
C4 C6 H6B 109.5 . . ?
C4 C6 H6C 109.5 . . ?
H6A C6 H6B 109.5 . . ?
H6A C6 H6C 109.5 . . ?
H6B C6 H6C 109.5 . . ?
C4 C7 H7A 109.5 . . ?
C4 C7 H7B 109.5 . . ?
C4 C7 H7C 109.5 . . ?
H7A C7 H7B 109.5 . . ?
H7A C7 H7C 109.5 . . ?
H7B C7 H7C 109.5 . . ?
C9 C8 P1 110.86(16) . . ?
C9 C8 C10 107.01(19) . . ?
C9 C8 C11 108.69(19) . . ?
C10 C8 P1 104.98(15) . . ?
C11 C8 P1 115.81(16) . . ?
C11 C8 C10 109.1(2) . . ?
C8 C9 H9A 109.5 . . ?
C8 C9 H9B 109.5 . . ?
C8 C9 H9C 109.5 . . ?
H9A C9 H9B 109.5 . . ?
H9A C9 H9C 109.5 . . ?
H9B C9 H9C 109.5 . . ?
C8 C10 H10A 109.5 . . ?
C8 C10 H10B 109.5 . . ?
C8 C10 H10C 109.5 . . ?
H10A C10 H10B 109.5 . . ?
H10A C10 H10C 109.5 . . ?
H10B C10 H10C 109.5 . . ?
C8 C11 H11A 109.5 . . ?
C8 C11 H11B 109.5 . . ?
C8 C11 H11C 109.5 . . ?
H11A C11 H11B 109.5 . . ?
H11A C11 H11C 109.5 . . ?
H11B C11 H11C 109.5 . . ?
P1 C12 H12A 110.9 . . ?
P1 C12 H12B 110.9 . . ?
N1 C12 P1 104.25(14) . . ?
N1 C12 H12A 110.9 . . ?
N1 C12 H12B 110.9 . . ?
H12A C12 H12B 108.9 . . ?
N1 C13 C18 107.92(18) . . ?
C14 C13 N1 131.4(2) . . ?
C14 C13 C18 120.6(2) . . ?
C13 C14 H14 121.0 . . ?
C13 C14 C15 118.0(2) . . ?
C15 C14 H14 121.0 . . ?
C14 C15 H15 119.2 . . ?
C16 C15 C14 121.5(2) . . ?
C16 C15 H15 119.2 . . ?
C15 C16 H16 119.5 . . ?
C15 C16 C17 120.9(2) . . ?
C17 C16 H16 119.5 . . ?
C16 C17 H17 120.9 . . ?
C18 C17 C16 118.2(2) . . ?
C18 C17 H17 120.9 . . ?
N2 C18 C13 107.68(18) . . ?
C17 C18 N2 131.6(2) . . ?
C17 C18 C13 120.7(2) . . ?
P2 C19 H19A 111.1 . . ?
P2 C19 H19B 111.1 . . ?
N2 C19 P2 103.53(14) . . ?
N2 C19 H19A 111.1 . . ?
N2 C19 H19B 111.1 . . ?
H19A C19 H19B 109.0 . . ?
C21 C20 P2 106.30(16) . . ?
C22 C20 P2 114.58(17) . . ?
C22 C20 C21 108.8(2) . . ?
C23 C20 P2 109.18(16) . . ?
C23 C20 C21 107.9(2) . . ?
C23 C20 C22 109.8(2) . . ?
C20 C21 H21A 109.5 . . ?
C20 C21 H21B 109.5 . . ?
C20 C21 H21C 109.5 . . ?
H21A C21 H21B 109.5 . . ?
H21A C21 H21C 109.5 . . ?
H21B C21 H21C 109.5 . . ?
C20 C22 H22A 109.5 . . ?
C20 C22 H22B 109.5 . . ?
C20 C22 H22C 109.5 . . ?
H22A C22 H22B 109.5 . . ?
H22A C22 H22C 109.5 . . ?
H22B C22 H22C 109.5 . . ?
C20 C23 H23A 109.5 . . ?
C20 C23 H23B 109.5 . . ?
C20 C23 H23C 109.5 . . ?
H23A C23 H23B 109.5 . . ?
H23A C23 H23C 109.5 . . ?
H23B C23 H23C 109.5 . . ?
C25 C24 P2 115.70(16) . . ?
C26 C24 P2 109.26(16) . . ?
C26 C24 C25 109.54(19) . . ?
C26 C24 C27 109.7(2) . . ?
C27 C24 P2 104.34(15) . . ?
C27 C24 C25 108.1(2) . . ?
C24 C25 H25A 109.5 . . ?
C24 C25 H25B 109.5 . . ?
C24 C25 H25C 109.5 . . ?
H25A C25 H25B 109.5 . . ?
H25A C25 H25C 109.5 . . ?
H25B C25 H25C 109.5 . . ?
C24 C26 H26A 109.5 . . ?
C24 C26 H26B 109.5 . . ?
C24 C26 H26C 109.5 . . ?
H26A C26 H26B 109.5 . . ?
H26A C26 H26C 109.5 . . ?
H26B C26 H26C 109.5 . . ?
C24 C27 H27A 109.5 . . ?
C24 C27 H27B 109.5 . . ?
C24 C27 H27C 109.5 . . ?
H27A C27 H27B 109.5 . . ?
H27A C27 H27C 109.5 . . ?
H27B C27 H27C 109.5 . . ?
N1 B1 Pd1 127.34(17) . . ?
N2 B1 Pd1 127.70(17) . . ?
N2 B1 N1 104.90(19) . . ?

loop_
_geom_bond_atom_site_label_1
_geom_bond_atom_site_label_2
_geom_bond_distance
_geom_bond_site_symmetry_2
_geom_bond_publ_flag
Pd1 P1 2.3143(5) . ?
Pd1 P2 2.3135(5) . ?
Pd1 C1 2.209(2) . ?
Pd1 B1 2.020(3) . ?
P1 C4 1.880(2) . ?
P1 C8 1.882(2) . ?
P1 C12 1.890(2) . ?
P2 C19 1.885(2) . ?
P2 C20 1.880(2) . ?
P2 C24 1.874(2) . ?
N1 C12 1.445(3) . ?
N1 C13 1.393(3) . ?
N1 B1 1.438(3) . ?
N2 C18 1.392(3) . ?
N2 C19 1.449(3) . ?
N2 B1 1.431(3) . ?
C1 H1A 0.9900 . ?
C1 H1B 0.9900 . ?
C1 C2 1.531(3) . ?
C2 H2A 0.9900 . ?
C2 H2B 0.9900 . ?
C2 C3 1.528(3) . ?
C3 H3A 0.9800 . ?
C3 H3B 0.9800 . ?
C3 H3C 0.9800 . ?
C4 C5 1.536(3) . ?
C4 C6 1.544(3) . ?
C4 C7 1.530(3) . ?
C5 H5A 0.9800 . ?
C5 H5B 0.9800 . ?
C5 H5C 0.9800 . ?
C6 H6A 0.9800 . ?
C6 H6B 0.9800 . ?
C6 H6C 0.9800 . ?
C7 H7A 0.9800 . ?
C7 H7B 0.9800 . ?
C7 H7C 0.9800 . ?
C8 C9 1.531(3) . ?
C8 C10 1.540(3) . ?
C8 C11 1.534(3) . ?
C9 H9A 0.9800 . ?
C9 H9B 0.9800 . ?
C9 H9C 0.9800 . ?
C10 H10A 0.9800 . ?
C10 H10B 0.9800 . ?
C10 H10C 0.9800 . ?
C11 H11A 0.9800 . ?
C11 H11B 0.9800 . ?
C11 H11C 0.9800 . ?
C12 H12A 0.9900 . ?
C12 H12B 0.9900 . ?
C13 C14 1.390(3) . ?
C13 C18 1.423(3) . ?
C14 H14 0.9500 . ?
C14 C15 1.394(3) . ?
C15 H15 0.9500 . ?
C15 C16 1.393(3) . ?
C16 H16 0.9500 . ?
C16 C17 1.395(3) . ?
C17 H17 0.9500 . ?
C17 C18 1.388(3) . ?
C19 H19A 0.9900 . ?
C19 H19B 0.9900 . ?
C20 C21 1.540(4) . ?
C20 C22 1.534(3) . ?
C20 C23 1.533(3) . ?
C21 H21A 0.9800 . ?
C21 H21B 0.9800 . ?
C21 H21C 0.9800 . ?
C22 H22A 0.9800 . ?
C22 H22B 0.9800 . ?
C22 H22C 0.9800 . ?
C23 H23A 0.9800 . ?
C23 H23B 0.9800 . ?
C23 H23C 0.9800 . ?
C24 C25 1.543(3) . ?
C24 C26 1.529(3) . ?
C24 C27 1.540(3) . ?
C25 H25A 0.9800 . ?
C25 H25B 0.9800 . ?
C25 H25C 0.9800 . ?
C26 H26A 0.9800 . ?
C26 H26B 0.9800 . ?
C26 H26C 0.9800 . ?
C27 H27A 0.9800 . ?
C27 H27B 0.9800 . ?
C27 H27C 0.9800 . ?

loop_
_geom_torsion_atom_site_label_1
_geom_torsion_atom_site_label_2
_geom_torsion_atom_site_label_3
_geom_torsion_atom_site_label_4
_geom_torsion
_geom_torsion_site_symmetry_1
_geom_torsion_site_symmetry_2
_geom_torsion_site_symmetry_3
_geom_torsion_site_symmetry_4
_geom_torsion_publ_flag
Pd1 P1 C4 C5 168.18(14) . . . . ?
Pd1 P1 C4 C6 48.99(17) . . . . ?
Pd1 P1 C4 C7 -67.75(17) . . . . ?
Pd1 P1 C8 C9 65.00(17) . . . . ?
Pd1 P1 C8 C10 -50.21(16) . . . . ?
Pd1 P1 C8 C11 -170.58(15) . . . . ?
Pd1 P1 C12 N1 9.74(16) . . . . ?
Pd1 P2 C19 N2 -14.42(16) . . . . ?
Pd1 P2 C20 C21 66.39(17) . . . . ?
Pd1 P2 C20 C22 -173.38(15) . . . . ?
Pd1 P2 C20 C23 -49.72(19) . . . . ?
Pd1 P2 C24 C25 -160.95(15) . . . . ?
Pd1 P2 C24 C26 74.91(17) . . . . ?
Pd1 P2 C24 C27 -42.31(17) . . . . ?
Pd1 C1 C2 C3 160.95(16) . . . . ?
N1 C13 C14 C15 178.8(2) . . . . ?
N1 C13 C18 N2 0.0(2) . . . . ?
N1 C13 C18 C17 -178.9(2) . . . . ?
C4 P1 C8 C9 -70.01(18) . . . . ?
C4 P1 C8 C10 174.78(15) . . . . ?
C4 P1 C8 C11 54.4(2) . . . . ?
C4 P1 C12 N1 134.05(15) . . . . ?
C8 P1 C4 C5 -59.08(19) . . . . ?
C8 P1 C4 C6 -178.27(15) . . . . ?
C8 P1 C4 C7 65.00(19) . . . . ?
C8 P1 C12 N1 -108.71(15) . . . . ?
C12 P1 C4 C5 49.42(18) . . . . ?
C12 P1 C4 C6 -69.77(17) . . . . ?
C12 P1 C4 C7 173.49(16) . . . . ?
C12 P1 C8 C9 -178.95(16) . . . . ?
C12 P1 C8 C10 65.84(17) . . . . ?
C12 P1 C8 C11 -54.53(19) . . . . ?
C12 N1 C13 C14 -5.0(4) . . . . ?
C12 N1 C13 C18 173.4(2) . . . . ?
C12 N1 B1 Pd1 3.0(3) . . . . ?
C12 N1 B1 N2 -174.32(18) . . . . ?
C13 N1 C12 P1 179.31(19) . . . . ?
C13 N1 B1 Pd1 176.66(17) . . . . ?
C13 N1 B1 N2 -0.7(2) . . . . ?
C13 C14 C15 C16 -0.3(3) . . . . ?
C14 C13 C18 N2 178.6(2) . . . . ?
C14 C13 C18 C17 -0.3(3) . . . . ?
C14 C15 C16 C17 -0.2(4) . . . . ?
C15 C16 C17 C18 0.5(3) . . . . ?
C16 C17 C18 N2 -178.8(2) . . . . ?
C16 C17 C18 C13 -0.3(3) . . . . ?
C18 N2 C19 P2 -176.95(18) . . . . ?
C18 N2 B1 Pd1 -176.63(17) . . . . ?
C18 N2 B1 N1 0.7(2) . . . . ?
C18 C13 C14 C15 0.6(3) . . . . ?
C19 P2 C20 C21 -50.31(18) . . . . ?
C19 P2 C20 C22 69.92(19) . . . . ?
C19 P2 C20 C23 -166.42(18) . . . . ?
C19 P2 C24 C25 -42.1(2) . . . . ?
C19 P2 C24 C26 -166.29(16) . . . . ?
C19 P2 C24 C27 76.50(16) . . . . ?
C19 N2 C18 C13 -172.0(2) . . . . ?
C19 N2 C18 C17 6.7(4) . . . . ?
C19 N2 B1 Pd1 -4.3(3) . . . . ?
C19 N2 B1 N1 173.01(18) . . . . ?
C20 P2 C19 N2 103.98(15) . . . . ?
C20 P2 C24 C25 67.7(2) . . . . ?
C20 P2 C24 C26 -56.43(19) . . . . ?
C20 P2 C24 C27 -173.65(15) . . . . ?
C24 P2 C19 N2 -138.79(15) . . . . ?
C24 P2 C20 C21 -159.51(15) . . . . ?
C24 P2 C20 C22 -39.3(2) . . . . ?
C24 P2 C20 C23 84.37(19) . . . . ?
B1 N1 C12 P1 -8.4(2) . . . . ?
B1 N1 C13 C14 -178.0(2) . . . . ?
B1 N1 C13 C18 0.4(2) . . . . ?
B1 N2 C18 C13 -0.4(2) . . . . ?
B1 N2 C18 C17 178.3(2) . . . . ?
B1 N2 C19 P2 12.3(2) . . . . ?
